data_4500525
loop_
_publ_author_name
'Feng, Rui'
'Chen, Lian'
'Chen, Qi-Hui'
'Shan, Xiao-Chen'
'Gai, Yan-Li'
'Jiang, Fei-Long'
'Hong, Mao-Chun'

_publ_section_title
;
 Novel Luminescent Three-Dimensional Heterometallic Complexes with 2-Fold
 Interpenetrating (3,6)-Connected Nets
;
_journal_issue 5
_journal_name_full 'Crystal Growth &amp; Design'
_journal_page_first 1705
_journal_paper_doi 10.1021/cg101642j
_journal_volume 11
_journal_year 2011
_chemical_formula_moiety 'C26 H19 N4 Nd O12 Zn, O'
_chemical_formula_sum 'C26 H21 N4 Nd O13 Zn'
_chemical_formula_weight 807.08
_chemical_name_systematic
; 
 ? 
;
_space_group_IT_number 14
_symmetry_cell_setting monoclinic
_symmetry_space_group_name_Hall '-P 2ybc'
_symmetry_space_group_name_H-M 'P 1 21/c 1'
_atom_sites_solution_hydrogens geom
_atom_sites_solution_primary direct
_atom_sites_solution_secondary difmap
_audit_creation_method SHELXL-97
_cell_angle_alpha 90.00
_cell_angle_beta 92.663(5)
_cell_angle_gamma 90.00
_cell_formula_units_Z 4
_cell_length_a 7.819(2)
_cell_length_b 12.561(3)
_cell_length_c 29.962(7)
_cell_measurement_reflns_used 6946
_cell_measurement_temperature 293(2)
_cell_measurement_theta_max 27.4835
_cell_measurement_theta_min 2.6064
_cell_volume 2939.5(12)
_computing_structure_refinement 'SHELXL-97 (Sheldrick, 1997)'
_computing_structure_solution 'SHELXS-97 (Sheldrick, 1990)'
_diffrn_ambient_temperature 293(2)
_diffrn_measured_fraction_theta_full 0.995
_diffrn_measured_fraction_theta_max 0.995
_diffrn_measurement_device_type
;
Saturn70 (4x4 bin mode)
;
_diffrn_measurement_method CCD_Profile_fitting
_diffrn_radiation_monochromator graphite
_diffrn_radiation_source 'fine-focus sealed tube'
_diffrn_radiation_type MoK\a
_diffrn_radiation_wavelength 0.71073
_diffrn_reflns_av_R_equivalents 0.0357
_diffrn_reflns_av_sigmaI/netI 0.0357
_diffrn_reflns_limit_h_max 10
_diffrn_reflns_limit_h_min -10
_diffrn_reflns_limit_k_max 15
_diffrn_reflns_limit_k_min -16
_diffrn_reflns_limit_l_max 33
_diffrn_reflns_limit_l_min -38
_diffrn_reflns_number 22867
_diffrn_reflns_theta_full 27.51
_diffrn_reflns_theta_max 27.51
_diffrn_reflns_theta_min 3.00
_diffrn_standards_number 7039
_exptl_absorpt_coefficient_mu 2.636
_exptl_absorpt_correction_T_max 0.9019
_exptl_absorpt_correction_T_min 0.7785
_exptl_absorpt_correction_type multi-scan
_exptl_crystal_colour Violet
_exptl_crystal_density_diffrn 1.824
_exptl_crystal_density_method 'not measured'
_exptl_crystal_description Prism
_exptl_crystal_F_000 1596
_exptl_crystal_size_max 0.10
_exptl_crystal_size_mid 0.04
_exptl_crystal_size_min 0.04
_refine_diff_density_max 1.786
_refine_diff_density_min -0.724
_refine_diff_density_rms 0.120
_refine_ls_extinction_method none
_refine_ls_goodness_of_fit_ref 1.085
_refine_ls_hydrogen_treatment constr
_refine_ls_matrix_type full
_refine_ls_number_parameters 407
_refine_ls_number_reflns 6720
_refine_ls_number_restraints 0
_refine_ls_restrained_S_all 1.085
_refine_ls_R_factor_all 0.0476
_refine_ls_R_factor_gt 0.0396
_refine_ls_shift/su_max 0.003
_refine_ls_shift/su_mean 0.000
_refine_ls_structure_factor_coef Fsqd
_refine_ls_weighting_details 'calc w=1/[\s^2^(Fo^2^)+(0.0297P)^2^+8.3762P] where P=(Fo^2^+2Fc^2^)/3'
_refine_ls_weighting_scheme calc
_refine_ls_wR_factor_gt 0.0826
_refine_ls_wR_factor_ref 0.0870
_reflns_number_gt 5835
_reflns_number_total 6720
_reflns_threshold_expression >2sigma(I)
_cod_data_source_file cg101642j_si_002.cif
_cod_data_source_block complex1
_cod_depositor_comments
;
The following automatic conversions were performed:

'_exptl_absorpt_correction_type' value 'Multi-scan' changed to
'multi-scan' according to
/home/saulius/struct/CIF-dictionaries/cif_core.dic dictionary named
'cif_core.dic' version 2.4.1 from 2010-06-29.

Automatic conversion script
Id: cif_fix_values 1715 2011-07-08 13:25:40Z adriana 
;
_cod_original_cell_volume 2939.8(12)
_cod_original_sg_symbol_Hall -P_2ybc
_cod_original_sg_symbol_H-M P_21/c
_cod_database_code 4500525

loop_
_symmetry_equiv_pos_as_xyz
'x, y, z'
'-x, y+1/2, -z+1/2'
'-x, -y, -z'
'x, -y-1/2, z-1/2'

loop_
_atom_site_label
_atom_site_type_symbol
_atom_site_fract_x
_atom_site_fract_y
_atom_site_fract_z
_atom_site_U_iso_or_equiv
_atom_site_adp_type
_atom_site_occupancy
_atom_site_symmetry_multiplicity
_atom_site_calc_flag
_atom_site_refinement_flags
Nd1 Nd 0.53346(3) 0.055608(15) 0.567236(7) 0.01942(7) Uani 1 1 d .
Zn1 Zn 1.21888(5) 0.04983(3) 0.829279(14) 0.02003(10) Uani 1 1 d .
O4 O 0.4115(4) 0.8683(2) 0.57097(10) 0.0289(6) Uani 1 1 d .
O11 O 1.4223(4) 0.0685(2) 0.87641(10) 0.0349(7) Uani 1 1 d .
O9 O 0.3443(4) 0.0451(2) 0.49959(9) 0.0282(6) Uani 1 1 d .
O12 O 0.6557(4) 0.1951(2) 0.51738(11) 0.0338(7) Uani 1 1 d .
C12 C 0.2881(5) 0.9001(3) 0.59353(13) 0.0241(8) Uani 1 1 d .
O1 O 0.3736(4) 0.2152(2) 0.57901(11) 0.0334(7) Uani 1 1 d .
O7 O 1.6839(4) 0.4104(2) 0.69790(10) 0.0300(6) Uani 1 1 d .
O6 O 0.7421(4) 0.1440(2) 0.62379(11) 0.0397(8) Uani 1 1 d .
C17 C 1.0880(5) 0.1144(3) 0.73699(13) 0.0221(8) Uani 1 1 d .
N3 N 1.0382(4) 0.0560(3) 0.77173(11) 0.0221(7) Uani 1 1 d .
O5 O 0.6085(4) 0.0019(3) 0.64647(11) 0.0446(9) Uani 1 1 d .
N2 N -0.0713(4) 0.6757(2) 0.64050(11) 0.0242(7) Uani 1 1 d .
N4 N 1.3410(4) 0.1514(3) 0.78313(11) 0.0239(7) Uani 1 1 d .
O3 O 0.2649(4) 0.9963(2) 0.60183(11) 0.0330(7) Uani 1 1 d .
C18 C 1.2565(5) 0.1694(3) 0.74357(13) 0.0226(8) Uani 1 1 d .
C4 C 0.1922(5) 0.4758(3) 0.58538(13) 0.0213(8) Uani 1 1 d .
H4 H 0.2726 0.5163 0.5710 0.026 Uiso 1 1 calc R
C7 C 0.1827(5) 0.7119(3) 0.60189(13) 0.0228(8) Uani 1 1 d .
H7 H 0.2742 0.6870 0.5861 0.027 Uiso 1 1 calc R
C23 C 0.7188(5) 0.0727(3) 0.65199(14) 0.0263(8) Uani 1 1 d .
C8 C 0.1652(5) 0.8201(3) 0.61056(13) 0.0222(8) Uani 1 1 d .
C6 C 0.0617(5) 0.6418(3) 0.61707(12) 0.0206(7) Uani 1 1 d .
O2 O 0.4367(5) 0.3560(3) 0.53768(12) 0.0439(9) Uani 1 1 d .
C5 C 0.0669(5) 0.5247(3) 0.60923(12) 0.0205(7) Uani 1 1 d .
C19 C 1.3206(5) 0.2391(3) 0.71273(14) 0.0282(9) Uani 1 1 d .
H19 H 1.2610 0.2509 0.6856 0.034 Uiso 1 1 calc R
C10 C -0.0871(6) 0.7802(3) 0.64817(16) 0.0326(10) Uani 1 1 d .
H10 H -0.1800 0.8037 0.6638 0.039 Uiso 1 1 calc R
O10 O 0.1889(5) 0.0384(3) 0.43771(12) 0.0531(11) Uani 1 1 d .
C11 C 0.3485(5) 0.3083(3) 0.56484(14) 0.0265(8) Uani 1 1 d .
C24 C 1.5350(6) 0.3766(3) 0.69076(14) 0.0293(9) Uani 1 1 d .
C9 C 0.0280(6) 0.8542(3) 0.63394(15) 0.0308(9) Uani 1 1 d .
H9 H 0.0134 0.9261 0.6400 0.037 Uiso 1 1 calc R
C2 C 0.0638(6) 0.3080(3) 0.60082(14) 0.0276(9) Uani 1 1 d .
H2 H 0.0589 0.2343 0.5980 0.033 Uiso 1 1 calc R
C1 C -0.0608(5) 0.3622(3) 0.62262(14) 0.0259(8) Uani 1 1 d .
H1 H -0.1516 0.3243 0.6337 0.031 Uiso 1 1 calc R
N1 N -0.0551(4) 0.4672(2) 0.62827(11) 0.0223(7) Uani 1 1 d .
C3 C 0.1962(5) 0.3650(3) 0.58323(13) 0.0233(8) Uani 1 1 d .
C15 C 0.8311(5) 0.0697(3) 0.69440(13) 0.0238(8) Uani 1 1 d .
C16 C 0.9868(5) 0.1227(3) 0.69771(14) 0.0267(9) Uani 1 1 d .
H16 H 1.0230 0.1634 0.6740 0.032 Uiso 1 1 calc R
C14 C 0.7810(5) 0.0104(4) 0.73035(14) 0.0311(9) Uani 1 1 d .
H14 H 0.6774 -0.0261 0.7289 0.037 Uiso 1 1 calc R
C13 C 0.8872(6) 0.0063(4) 0.76835(14) 0.0315(9) Uani 1 1 d .
H13 H 0.8522 -0.0328 0.7927 0.038 Uiso 1 1 calc R
C20 C 1.4740(5) 0.2912(3) 0.72249(14) 0.0265(8) Uani 1 1 d .
C22 C 1.4910(5) 0.1998(4) 0.79172(15) 0.0336(10) Uani 1 1 d .
H22 H 1.5504 0.1855 0.8187 0.040 Uiso 1 1 calc R
C21 C 1.5617(5) 0.2701(4) 0.76230(15) 0.0336(10) Uani 1 1 d .
H21 H 1.6665 0.3025 0.7693 0.040 Uiso 1 1 calc R
O8 O 1.4276(5) 0.4093(3) 0.66239(13) 0.0611(12) Uani 1 1 d .
C25 C 0.2081(5) 0.0705(4) 0.47678(15) 0.0323(10) Uani 1 1 d .
C26 C 0.0778(7) 0.1381(5) 0.4972(2) 0.0623(18) Uani 1 1 d .
H26A H 0.0735 0.1213 0.5284 0.093 Uiso 1 1 calc R
H26B H -0.0322 0.1249 0.4827 0.093 Uiso 1 1 calc R
H26C H 0.1075 0.2117 0.4938 0.093 Uiso 1 1 calc R
O13 O 0.3178(11) 0.4632(6) 0.46073(18) 0.138(3) Uani 1 1 d .
H3 H 1.3970 0.0632 0.9010 0.165 Uiso 1 1 d R
H12A H 0.6230 0.1871 0.4888 0.165 Uiso 1 1 d R
H11 H 1.4654 0.0165 0.8728 0.165 Uiso 1 1 d R
H12B H 0.6163 0.2619 0.5277 0.165 Uiso 1 1 d R

loop_
_atom_site_aniso_label
_atom_site_aniso_U_11
_atom_site_aniso_U_22
_atom_site_aniso_U_33
_atom_site_aniso_U_23
_atom_site_aniso_U_13
_atom_site_aniso_U_12
Nd1 0.01959(11) 0.01619(10) 0.02241(11) 0.00024(8) 0.00024(7) -0.00152(7)
Zn1 0.0182(2) 0.0208(2) 0.0214(2) 0.00193(17) 0.00437(16) 0.00180(16)
O4 0.0285(16) 0.0225(14) 0.0367(17) -0.0015(12) 0.0113(12) -0.0036(11)
O11 0.0318(17) 0.0354(17) 0.0369(17) -0.0042(14) -0.0063(13) 0.0056(13)
O9 0.0226(14) 0.0327(16) 0.0290(15) -0.0019(12) -0.0007(11) 0.0028(12)
O12 0.0359(17) 0.0244(15) 0.0420(18) 0.0004(13) 0.0134(14) -0.0016(12)
C12 0.026(2) 0.0180(17) 0.028(2) 0.0044(16) 0.0020(16) -0.0034(15)
O1 0.0395(18) 0.0179(13) 0.0438(18) 0.0034(13) 0.0128(14) 0.0049(12)
O7 0.0240(15) 0.0313(15) 0.0351(16) 0.0075(13) 0.0041(12) -0.0069(12)
O6 0.051(2) 0.0304(16) 0.0357(17) 0.0102(14) -0.0167(15) -0.0159(15)
C17 0.0238(19) 0.0214(18) 0.0213(19) 0.0004(15) 0.0010(15) -0.0033(15)
N3 0.0195(16) 0.0261(16) 0.0209(16) 0.0035(13) 0.0025(12) -0.0024(13)
O5 0.044(2) 0.056(2) 0.0325(17) 0.0126(16) -0.0108(15) -0.0292(17)
N2 0.0258(17) 0.0160(15) 0.0314(18) 0.0011(13) 0.0076(14) -0.0011(13)
N4 0.0220(17) 0.0263(17) 0.0235(17) 0.0060(14) 0.0014(13) -0.0016(13)
O3 0.0333(17) 0.0184(14) 0.0483(19) 0.0004(13) 0.0115(14) -0.0021(12)
C18 0.0233(19) 0.0225(18) 0.0220(19) -0.0015(15) 0.0012(15) -0.0027(15)
C4 0.0222(19) 0.0202(18) 0.0220(19) -0.0002(15) 0.0049(14) 0.0008(14)
C7 0.0247(19) 0.0172(17) 0.027(2) -0.0006(15) 0.0077(15) -0.0008(14)
C23 0.025(2) 0.029(2) 0.025(2) -0.0032(17) -0.0025(16) -0.0024(16)
C8 0.0247(19) 0.0158(17) 0.026(2) 0.0007(15) 0.0036(15) -0.0025(14)
C6 0.0210(18) 0.0189(17) 0.0222(19) 0.0016(15) 0.0044(14) 0.0016(14)
O2 0.052(2) 0.0267(16) 0.056(2) 0.0085(15) 0.0311(17) 0.0099(15)
C5 0.0231(19) 0.0181(17) 0.0204(18) -0.0012(14) 0.0026(14) -0.0018(14)
C19 0.027(2) 0.030(2) 0.026(2) 0.0053(17) -0.0024(16) -0.0076(17)
C10 0.032(2) 0.022(2) 0.046(3) -0.0026(19) 0.0191(19) 0.0035(17)
O10 0.038(2) 0.082(3) 0.038(2) -0.0207(19) -0.0136(15) 0.0276(19)
C11 0.030(2) 0.0216(19) 0.028(2) -0.0040(16) 0.0081(17) 0.0019(16)
C24 0.031(2) 0.026(2) 0.031(2) 0.0048(17) 0.0055(17) -0.0087(17)
C9 0.034(2) 0.0149(18) 0.044(3) -0.0040(17) 0.0129(19) 0.0002(16)
C2 0.037(2) 0.0168(18) 0.030(2) -0.0009(16) 0.0091(17) -0.0024(16)
C1 0.030(2) 0.0194(18) 0.029(2) -0.0027(16) 0.0095(16) -0.0059(16)
N1 0.0262(17) 0.0193(15) 0.0220(16) -0.0013(13) 0.0069(13) -0.0029(13)
C3 0.031(2) 0.0177(18) 0.0217(19) 0.0001(15) 0.0029(15) -0.0002(15)
C15 0.026(2) 0.0224(19) 0.0231(19) 0.0017(15) -0.0011(15) -0.0018(15)
C16 0.029(2) 0.026(2) 0.025(2) 0.0036(16) -0.0005(16) -0.0074(16)
C14 0.025(2) 0.039(2) 0.029(2) 0.0001(19) -0.0017(17) -0.0135(18)
C13 0.032(2) 0.035(2) 0.028(2) 0.0066(18) 0.0039(17) -0.0116(18)
C20 0.024(2) 0.027(2) 0.029(2) 0.0015(17) 0.0046(16) -0.0051(16)
C22 0.025(2) 0.043(3) 0.032(2) 0.011(2) -0.0027(17) -0.0071(18)
C21 0.022(2) 0.038(2) 0.041(3) 0.006(2) -0.0014(18) -0.0093(18)
O8 0.046(2) 0.077(3) 0.058(2) 0.040(2) -0.0217(18) -0.036(2)
C25 0.022(2) 0.041(2) 0.034(2) -0.0037(19) -0.0050(17) 0.0048(18)
C26 0.041(3) 0.086(5) 0.058(4) -0.030(3) -0.011(3) 0.030(3)
O13 0.218(9) 0.144(6) 0.050(3) 0.001(4) 0.006(4) 0.027(6)

loop_
_atom_type_symbol
_atom_type_description
_atom_type_scat_dispersion_real
_atom_type_scat_dispersion_imag
_atom_type_scat_source
C C 0.0033 0.0016 'International Tables Vol C Tables 4.2.6.8 and 6.1.1.4'
H H 0.0000 0.0000 'International Tables Vol C Tables 4.2.6.8 and 6.1.1.4'
N N 0.0061 0.0033 'International Tables Vol C Tables 4.2.6.8 and 6.1.1.4'
O O 0.0106 0.0060 'International Tables Vol C Tables 4.2.6.8 and 6.1.1.4'
Zn Zn 0.2839 1.4301 'International Tables Vol C Tables 4.2.6.8 and 6.1.1.4'
Nd Nd -0.1943 3.0179 'International Tables Vol C Tables 4.2.6.8 and 6.1.1.4'

loop_
_geom_angle_atom_site_label_1
_geom_angle_atom_site_label_2
_geom_angle_atom_site_label_3
_geom_angle
_geom_angle_site_symmetry_1
_geom_angle_site_symmetry_3
O1 Nd1 O9 82.43(10) . .
O1 Nd1 O10 150.51(13) . 3_656
O9 Nd1 O10 114.82(10) . 3_656
O1 Nd1 O3 74.57(10) . 1_545
O9 Nd1 O3 80.83(10) . 1_545
O10 Nd1 O3 129.59(13) 3_656 1_545
O1 Nd1 O5 100.73(12) . .
O9 Nd1 O5 150.55(10) . .
O10 Nd1 O5 76.23(12) 3_656 .
O3 Nd1 O5 72.04(11) 1_545 .
O1 Nd1 O12 73.78(10) . .
O9 Nd1 O12 77.22(10) . .
O10 Nd1 O12 86.47(13) 3_656 .
O3 Nd1 O12 143.39(10) 1_545 .
O5 Nd1 O12 131.99(10) . .
O1 Nd1 O4 124.62(10) . 1_545
O9 Nd1 O4 76.93(10) . 1_545
O10 Nd1 O4 83.85(13) 3_656 1_545
O3 Nd1 O4 51.83(9) 1_545 1_545
O5 Nd1 O4 77.37(10) . 1_545
O12 Nd1 O4 145.37(10) . 1_545
O1 Nd1 O6 81.96(11) . .
O9 Nd1 O6 155.97(10) . .
O10 Nd1 O6 73.31(12) 3_656 .
O3 Nd1 O6 112.23(11) 1_545 .
O5 Nd1 O6 51.32(10) . .
O12 Nd1 O6 80.93(10) . .
O4 Nd1 O6 127.08(10) 1_545 .
O1 Nd1 O9 137.42(10) . 3_656
O9 Nd1 O9 64.24(11) . 3_656
O10 Nd1 O9 50.63(10) 3_656 3_656
O3 Nd1 O9 121.54(10) 1_545 3_656
O5 Nd1 O9 121.43(11) . 3_656
O12 Nd1 O9 73.57(10) . 3_656
O4 Nd1 O9 74.61(9) 1_545 3_656
O6 Nd1 O9 118.59(11) . 3_656
O1 Nd1 C23 93.01(11) . .
O9 Nd1 C23 173.22(11) . .
O10 Nd1 C23 71.45(11) 3_656 .
O3 Nd1 C23 93.14(11) 1_545 .
O5 Nd1 C23 25.62(11) . .
O12 Nd1 C23 106.40(11) . .
O4 Nd1 C23 101.83(11) 1_545 .
O6 Nd1 C23 25.80(11) . .
O9 Nd1 C23 122.08(11) 3_656 .
O1 Nd1 C12 99.72(11) . 1_545
O9 Nd1 C12 78.78(11) . 1_545
O10 Nd1 C12 106.84(14) 3_656 1_545
O3 Nd1 C12 25.70(10) 1_545 1_545
O5 Nd1 C12 71.81(11) . 1_545
O12 Nd1 C12 155.76(11) . 1_545
O4 Nd1 C12 26.18(10) 1_545 1_545
O6 Nd1 C12 121.90(11) . 1_545
O9 Nd1 C12 98.92(11) 3_656 1_545
C23 Nd1 C12 97.14(12) . 1_545
O1 Nd1 C25 153.38(12) . 3_656
O9 Nd1 C25 90.05(11) . 3_656
O10 Nd1 C25 24.78(11) 3_656 3_656
O3 Nd1 C25 129.52(11) 1_545 3_656
O5 Nd1 C25 98.31(13) . 3_656
O12 Nd1 C25 79.66(12) . 3_656
O4 Nd1 C25 77.71(11) 1_545 3_656
O6 Nd1 C25 95.81(12) . 3_656
O9 Nd1 C25 25.87(10) 3_656 3_656
C23 Nd1 C25 96.21(12) . 3_656
C12 Nd1 C25 103.82(13) 1_545 3_656
O11 Zn1 O7 94.49(12) . 2_846
O11 Zn1 N1 96.42(13) . 2_646
O7 Zn1 N1 93.67(12) 2_846 2_646
O11 Zn1 N4 91.21(13) . .
O7 Zn1 N4 93.81(13) 2_846 .
N1 Zn1 N4 168.86(13) 2_646 .
O11 Zn1 N3 167.26(13) . .
O7 Zn1 N3 87.45(12) 2_846 .
N1 Zn1 N3 96.01(13) 2_646 .
N4 Zn1 N3 76.09(12) . .
O11 Zn1 N2 92.22(13) . 2_646
O7 Zn1 N2 168.33(12) 2_846 2_646
N1 Zn1 N2 76.08(12) 2_646 2_646
N4 Zn1 N2 95.58(13) . 2_646
N3 Zn1 N2 88.10(13) . 2_646
C12 O4 Nd1 91.6(2) . 1_565
Zn1 O11 H3 114.4 . .
Zn1 O11 H11 98.0 . .
H3 O11 H11 101.4 . .
C25 O9 Nd1 151.9(3) . .
C25 O9 Nd1 92.1(3) . 3_656
Nd1 O9 Nd1 115.76(11) . 3_656
Nd1 O12 H12A 113.2 . .
Nd1 O12 H12B 106.4 . .
H12A O12 H12B 109.3 . .
O3 C12 O4 122.2(4) . .
O3 C12 C8 118.7(4) . .
O4 C12 C8 119.1(3) . .
O3 C12 Nd1 60.1(2) . 1_565
O4 C12 Nd1 62.2(2) . 1_565
C8 C12 Nd1 175.9(3) . 1_565
C11 O1 Nd1 143.4(3) . .
C24 O7 Zn1 124.9(3) . 2_856
C23 O6 Nd1 91.6(2) . .
N3 C17 C16 121.4(4) . .
N3 C17 C18 115.8(3) . .
C16 C17 C18 122.7(4) . .
C13 N3 C17 118.9(3) . .
C13 N3 Zn1 125.6(3) . .
C17 N3 Zn1 115.5(2) . .
C23 O5 Nd1 93.6(3) . .
C10 N2 C6 118.5(3) . .
C10 N2 Zn1 125.8(3) . 2_656
C6 N2 Zn1 115.1(2) . 2_656
C22 N4 C18 118.9(3) . .
C22 N4 Zn1 124.2(3) . .
C18 N4 Zn1 117.0(3) . .
C12 O3 Nd1 94.2(2) . 1_565
N4 C18 C19 121.0(4) . .
N4 C18 C17 115.6(3) . .
C19 C18 C17 123.3(4) . .
C5 C4 C3 119.0(4) . .
C5 C4 H4 120.5 . .
C3 C4 H4 120.5 . .
C6 C7 C8 119.0(4) . .
C6 C7 H7 120.5 . .
C8 C7 H7 120.5 . .
O5 C23 O6 123.0(4) . .
O5 C23 C15 117.8(4) . .
O6 C23 C15 119.2(4) . .
O5 C23 Nd1 60.7(2) . .
O6 C23 Nd1 62.6(2) . .
C15 C23 Nd1 172.3(3) . .
C9 C8 C7 118.9(4) . .
C9 C8 C12 119.5(3) . .
C7 C8 C12 121.5(4) . .
N2 C6 C7 121.7(3) . .
N2 C6 C5 114.8(3) . .
C7 C6 C5 123.5(3) . .
N1 C5 C4 120.9(3) . .
N1 C5 C6 116.0(3) . .
C4 C5 C6 123.0(3) . .
C18 C19 C20 119.6(4) . .
C18 C19 H19 120.2 . .
C20 C19 H19 120.2 . .
N2 C10 C9 122.8(4) . .
N2 C10 H10 118.6 . .
C9 C10 H10 118.6 . .
C25 O10 Nd1 98.2(3) . 3_656
O2 C11 O1 125.9(4) . .
O2 C11 C3 118.7(4) . .
O1 C11 C3 115.3(4) . .
O8 C24 O7 127.1(4) . .
O8 C24 C20 116.1(4) . .
O7 C24 C20 116.7(4) . .
C10 C9 C8 119.0(4) . .
C10 C9 H9 120.5 . .
C8 C9 H9 120.5 . .
C1 C2 C3 118.9(4) . .
C1 C2 H2 120.6 . .
C3 C2 H2 120.6 . .
N1 C1 C2 122.0(4) . .
N1 C1 H1 119.0 . .
C2 C1 H1 119.0 . .
C1 N1 C5 120.0(3) . .
C1 N1 Zn1 123.0(3) . 2_656
C5 N1 Zn1 116.8(2) . 2_656
C2 C3 C4 118.7(4) . .
C2 C3 C11 120.7(3) . .
C4 C3 C11 120.4(4) . .
C14 C15 C16 118.9(4) . .
C14 C15 C23 119.6(4) . .
C16 C15 C23 121.5(4) . .
C15 C16 C17 119.2(4) . .
C15 C16 H16 120.4 . .
C17 C16 H16 120.4 . .
C13 C14 C15 118.8(4) . .
C13 C14 H14 120.6 . .
C15 C14 H14 120.6 . .
N3 C13 C14 122.8(4) . .
N3 C13 H13 118.6 . .
C14 C13 H13 118.6 . .
C21 C20 C19 119.0(4) . .
C21 C20 C24 121.2(4) . .
C19 C20 C24 119.6(4) . .
N4 C22 C21 122.8(4) . .
N4 C22 H22 118.6 . .
C21 C22 H22 118.6 . .
C20 C21 C22 118.6(4) . .
C20 C21 H21 120.7 . .
C22 C21 H21 120.7 . .
O10 C25 O9 119.0(4) . .
O10 C25 C26 121.4(4) . .
O9 C25 C26 119.6(4) . .
O10 C25 Nd1 57.0(2) . 3_656
O9 C25 Nd1 62.0(2) . 3_656
C26 C25 Nd1 177.2(4) . 3_656
C25 C26 H26A 109.5 . .
C25 C26 H26B 109.5 . .
H26A C26 H26B 109.5 . .
C25 C26 H26C 109.5 . .
H26A C26 H26C 109.5 . .
H26B C26 H26C 109.5 . .

loop_
_geom_bond_atom_site_label_1
_geom_bond_atom_site_label_2
_geom_bond_distance
_geom_bond_site_symmetry_2
Nd1 O1 2.397(3) .
Nd1 O9 2.457(3) .
Nd1 O10 2.482(3) 3_656
Nd1 O3 2.498(3) 1_545
Nd1 O5 2.511(3) .
Nd1 O12 2.519(3) .
Nd1 O4 2.544(3) 1_545
Nd1 O6 2.551(3) .
Nd1 O9 2.588(3) 3_656
Nd1 C23 2.873(4) .
Nd1 C12 2.874(4) 1_545
Nd1 C25 2.929(4) 3_656
Zn1 O11 2.091(3) .
Zn1 O7 2.090(3) 2_846
Zn1 N1 2.119(3) 2_646
Zn1 N4 2.138(3) .
Zn1 N3 2.179(3) .
Zn1 N2 2.179(3) 2_646
O4 C12 1.268(5) .
O4 Nd1 2.544(3) 1_565
O11 H3 0.7755 .
O11 H11 0.7454 .
O9 C25 1.279(5) .
O9 Nd1 2.588(3) 3_656
O12 H12A 0.8871 .
O12 H12B 0.9514 .
C12 O3 1.249(5) .
C12 C8 1.496(5) .
C12 Nd1 2.874(4) 1_565
O1 C11 1.257(5) .
O7 C24 1.248(5) .
O7 Zn1 2.090(3) 2_856
O6 C23 1.251(5) .
C17 N3 1.346(5) .
C17 C16 1.392(5) .
C17 C18 1.492(5) .
N3 C13 1.336(5) .
O5 C23 1.245(5) .
N2 C10 1.340(5) .
N2 C6 1.350(5) .
N2 Zn1 2.179(3) 2_656
N4 C22 1.336(5) .
N4 C18 1.349(5) .
O3 Nd1 2.498(3) 1_565
C18 C19 1.384(6) .
C4 C5 1.383(5) .
C4 C3 1.394(5) .
C4 H4 0.9300 .
C7 C6 1.384(5) .
C7 C8 1.392(5) .
C7 H7 0.9300 .
C23 C15 1.511(5) .
C8 C9 1.377(6) .
C6 C5 1.491(5) .
O2 C11 1.245(5) .
C5 N1 1.345(5) .
C19 C20 1.386(6) .
C19 H19 0.9300 .
C10 C9 1.375(6) .
C10 H10 0.9300 .
O10 C25 1.240(5) .
O10 Nd1 2.482(3) 3_656
C11 C3 1.513(6) .
C24 O8 1.237(5) .
C24 C20 1.525(6) .
C9 H9 0.9300 .
C2 C1 1.378(6) .
C2 C3 1.383(6) .
C2 H2 0.9300 .
C1 N1 1.329(5) .
C1 H1 0.9300 .
N1 Zn1 2.119(3) 2_656
C15 C14 1.381(6) .
C15 C16 1.387(6) .
C16 H16 0.9300 .
C14 C13 1.379(6) .
C14 H14 0.9300 .
C13 H13 0.9300 .
C20 C21 1.374(6) .
C22 C21 1.382(6) .
C22 H22 0.9300 .
C21 H21 0.9300 .
C25 C26 1.480(7) .
C25 Nd1 2.929(4) 3_656
C26 H26A 0.9600 .
C26 H26B 0.9600 .
C26 H26C 0.9600 .
